data_4109915
loop_
_publ_author_name
'Mar\'ia L. Buil'
'Miguel A. Esteruelas'
'Karin Garc\'es'
'Montserrat Oliv\'an'
'Enrique O\~nate'

_publ_contact_author
;
  Dr. Enrique O\~nate
  Departamento de Qu\'imica Inorg\'anica - I.C.M.A.
  Universidad de Zaragoza - C.S.I.C.
  50009 Zaragoza, Spain
;
_publ_contact_author_email enriqueo@unizar.es
_publ_section_title
;
 Understanding the Formation of N-H Tautomers from \a-Substituted
 Pyridines: Tautomerization of 2-Ethylpyridine Promoted by Osmium
;
_journal_name_full 'Journal of the American Chemical Society'
_journal_page_first 10998
_journal_page_last 10999
_journal_paper_doi 10.1021/ja073673r
_journal_volume 129
_journal_year 2007
_chemical_formula_sum 'C53 H78 B N3 Os P2'
_chemical_formula_weight 1020.13
_chemical_name_systematic
; 
 ? 
;
_space_group_IT_number 14
_symmetry_cell_setting monoclinic
_symmetry_space_group_name_Hall '-P 2ybc'
_symmetry_space_group_name_H-M 'P 1 21/c 1'
_atom_sites_solution_hydrogens geom
_atom_sites_solution_primary direct
_atom_sites_solution_secondary difmap
_audit_creation_method SHELXL-97
_cell_angle_alpha 90.00
_cell_angle_beta 95.005(3)
_cell_angle_gamma 90.00
_cell_formula_units_Z 4
_cell_length_a 14.752(2)
_cell_length_b 12.051(2)
_cell_length_c 29.708(5)
_cell_measurement_reflns_used 6620
_cell_measurement_temperature 150(2)
_cell_measurement_theta_max 21
_cell_measurement_theta_min 2
_cell_volume 5261.2(14)
_computing_cell_refinement 'SAINT+ v. 6.1 (Bruker AXS, 2000)'
_computing_data_collection 'SMART v. 5.625 (Bruker AXS, 2000)'
_computing_data_reduction 'SAINT+ v. 6.1 (Bruker AXS, 2000)'
_computing_molecular_graphics 'XP, SHELXTL v. 6.1 (Bruker, 2000)'
_computing_publication_material 'XCIF, SHELXTL v. 6.1 (Bruker, 2000)'
_computing_structure_refinement 'SHELXL-97 (Sheldrick, 1997)'
_computing_structure_solution 'SHELXS-97 (Sheldrick, 1990)'
_diffrn_ambient_temperature 150(2)
_diffrn_detector_area_resol_mean 8.26
_diffrn_measured_fraction_theta_full 0.998
_diffrn_measured_fraction_theta_max 0.933
_diffrn_measurement_device_type 'Bruker SMART APEX CCD system'
_diffrn_measurement_method '\w rotations with narrow frames'
_diffrn_radiation_monochromator graphite
_diffrn_radiation_source 'fine-focus sealed tube'
_diffrn_radiation_type MoK\a
_diffrn_radiation_wavelength 0.71073
_diffrn_reflns_av_R_equivalents 0.0731
_diffrn_reflns_av_sigmaI/netI 0.0645
_diffrn_reflns_limit_h_max 19
_diffrn_reflns_limit_h_min -18
_diffrn_reflns_limit_k_max 16
_diffrn_reflns_limit_k_min -16
_diffrn_reflns_limit_l_max 39
_diffrn_reflns_limit_l_min -39
_diffrn_reflns_number 59286
_diffrn_reflns_theta_full 27.50
_diffrn_reflns_theta_max 28.86
_diffrn_reflns_theta_min 1.38
_diffrn_standards_number 'no decay'
_exptl_absorpt_coefficient_mu 2.520
_exptl_absorpt_correction_T_max 0.864
_exptl_absorpt_correction_T_min 0.707
_exptl_absorpt_correction_type multi-scan
_exptl_absorpt_process_details
;
 Absorption correction performed with SADABS program. This is based on the
 method of Blessing: Blessing, R. H., Acta Crystallogr., Sect. A 1995, 51, 33.
  
 SADABS: Area-Detector Absorption Correction. Bruker-AXS 
  within SAINT+ package, v. 6.1 (2000).
;
_exptl_crystal_colour orange
_exptl_crystal_density_diffrn 1.288
_exptl_crystal_description 'irregular block'
_exptl_crystal_F_000 2112
_exptl_crystal_size_max 0.16
_exptl_crystal_size_mid 0.08
_exptl_crystal_size_min 0.06
_refine_diff_density_max 2.023
_refine_diff_density_min -2.118
_refine_diff_density_rms 0.133
_refine_ls_extinction_method none
_refine_ls_goodness_of_fit_ref 1.183
_refine_ls_hydrogen_treatment mixed
_refine_ls_matrix_type full
_refine_ls_number_parameters 564
_refine_ls_number_reflns 12881
_refine_ls_number_restraints 1
_refine_ls_restrained_S_all 1.183
_refine_ls_R_factor_all 0.0804
_refine_ls_R_factor_gt 0.0575
_refine_ls_shift/su_max 0.026
_refine_ls_shift/su_mean 0.001
_refine_ls_structure_factor_coef Fsqd
_refine_ls_weighting_details 'calc w=1/[\s^2^(Fo^2^)+(0.0451P)^2^+1.6954P] where P=(Fo^2^+2Fc^2^)/3'
_refine_ls_weighting_scheme calc
_refine_ls_wR_factor_gt 0.1096
_refine_ls_wR_factor_ref 0.1166
_reflns_number_gt 10136
_reflns_number_total 12881
_reflns_threshold_expression >2sigma(I)
_cod_data_source_file ja073673rsi20070717_033926_3.cif
_cod_data_source_block mae263as
_cod_original_cell_volume 5261.1(15)
_cod_database_code 4109915

loop_
_symmetry_equiv_pos_as_xyz
'x, y, z'
'-x, y+1/2, -z+1/2'
'-x, -y, -z'
'x, -y-1/2, z-1/2'

loop_
_atom_site_label
_atom_site_type_symbol
_atom_site_fract_x
_atom_site_fract_y
_atom_site_fract_z
_atom_site_U_iso_or_equiv
_atom_site_adp_type
_atom_site_occupancy
_atom_site_symmetry_multiplicity
_atom_site_calc_flag
_atom_site_refinement_flags
Os Os 0.668035(13) 0.769095(16) 0.871928(7) 0.02499(7) Uani 1 1 d D
H01 H 0.589(2) 0.724(4) 0.8373(14) 0.038(15) Uiso 1 1 d D
P1 P 0.71905(9) 0.58317(10) 0.87106(4) 0.0268(3) Uani 1 1 d .
P2 P 0.58862(10) 0.93425(11) 0.85099(5) 0.0307(3) Uani 1 1 d .
N1 N 0.5059(3) 0.6989(4) 0.91610(17) 0.0384(11) Uani 1 1 d .
H1 H 0.485(4) 0.687(5) 0.887(2) 0.054(19) Uiso 1 1 d .
N2 N 0.7542(3) 0.8006(3) 0.82158(14) 0.0297(10) Uani 1 1 d .
N3 N 0.7733(3) 0.8369(3) 0.91637(14) 0.0295(10) Uani 1 1 d .
B1 B 0.1009(4) 0.1911(6) 0.8719(2) 0.0358(14) Uani 1 1 d .
C1 C 0.4479(4) 0.6653(5) 0.9467(2) 0.0506(17) Uani 1 1 d .
C2 C 0.4765(5) 0.6736(7) 0.9908(2) 0.070(2) Uani 1 1 d .
H2 H 0.4379 0.6524 1.0133 0.083 Uiso 1 1 calc R
C3 C 0.5652(5) 0.7144(6) 1.0031(2) 0.063(2) Uani 1 1 d .
H3 H 0.5868 0.7186 1.0341 0.075 Uiso 1 1 calc R
C4 C 0.6204(4) 0.7481(4) 0.9707(2) 0.0427(14) Uani 1 1 d .
H4 H 0.6784 0.7785 0.9802 0.051 Uiso 1 1 calc R
C5 C 0.5943(4) 0.7394(4) 0.92371(19) 0.0328(12) Uani 1 1 d .
C6 C 0.3561(5) 0.6251(7) 0.9262(3) 0.071(2) Uani 1 1 d .
H6A H 0.3230 0.6890 0.9118 0.086 Uiso 1 1 calc R
H6B H 0.3663 0.5710 0.9021 0.086 Uiso 1 1 calc R
C7 C 0.2984(6) 0.5734(8) 0.9576(3) 0.100(3) Uani 1 1 d .
H7A H 0.3261 0.5036 0.9687 0.150 Uiso 1 1 calc R
H7B H 0.2383 0.5582 0.9420 0.150 Uiso 1 1 calc R
H7C H 0.2919 0.6235 0.9830 0.150 Uiso 1 1 calc R
C8 C 0.8069(4) 0.8213(4) 0.79653(18) 0.0321(12) Uani 1 1 d .
C9 C 0.8739(4) 0.8479(6) 0.7653(2) 0.0498(16) Uani 1 1 d .
H9A H 0.8454 0.8930 0.7405 0.075 Uiso 1 1 calc R
H9B H 0.8975 0.7792 0.7532 0.075 Uiso 1 1 calc R
H9C H 0.9239 0.8896 0.7812 0.075 Uiso 1 1 calc R
C10 C 0.8307(4) 0.8721(4) 0.94037(18) 0.0316(12) Uani 1 1 d .
C11 C 0.9045(4) 0.9132(5) 0.97204(19) 0.0431(14) Uani 1 1 d .
H11A H 0.8806 0.9688 0.9920 0.065 Uiso 1 1 calc R
H11B H 0.9516 0.9471 0.9552 0.065 Uiso 1 1 calc R
H11C H 0.9309 0.8514 0.9902 0.065 Uiso 1 1 calc R
C12 C 0.6348(4) 0.4819(4) 0.89135(19) 0.0355(13) Uani 1 1 d .
H12 H 0.6122 0.5167 0.9188 0.043 Uiso 1 1 calc R
C13 C 0.6711(4) 0.3676(4) 0.9067(2) 0.0442(15) Uani 1 1 d .
H13A H 0.6210 0.3225 0.9164 0.066 Uiso 1 1 calc R
H13B H 0.7178 0.3765 0.9320 0.066 Uiso 1 1 calc R
H13C H 0.6976 0.3307 0.8815 0.066 Uiso 1 1 calc R
C14 C 0.5500(4) 0.4682(5) 0.8576(2) 0.0426(14) Uani 1 1 d .
H14A H 0.5638 0.4167 0.8336 0.064 Uiso 1 1 calc R
H14B H 0.5327 0.5404 0.8444 0.064 Uiso 1 1 calc R
H14C H 0.4997 0.4386 0.8734 0.064 Uiso 1 1 calc R
C15 C 0.7452(4) 0.5374(4) 0.81310(18) 0.0359(13) Uani 1 1 d .
H15 H 0.8020 0.5783 0.8072 0.043 Uiso 1 1 calc R
C16 C 0.7694(4) 0.4144(5) 0.8087(2) 0.0442(15) Uani 1 1 d .
H16A H 0.7153 0.3690 0.8121 0.066 Uiso 1 1 calc R
H16B H 0.8173 0.3946 0.8323 0.066 Uiso 1 1 calc R
H16C H 0.7911 0.4009 0.7789 0.066 Uiso 1 1 calc R
C17 C 0.6759(4) 0.5708(5) 0.77454(17) 0.0400(14) Uani 1 1 d .
H17A H 0.7008 0.5559 0.7456 0.060 Uiso 1 1 calc R
H17B H 0.6624 0.6501 0.7768 0.060 Uiso 1 1 calc R
H17C H 0.6199 0.5279 0.7764 0.060 Uiso 1 1 calc R
C18 C 0.8246(4) 0.5429(5) 0.90567(19) 0.0399(14) Uani 1 1 d .
H18 H 0.8334 0.4611 0.9025 0.048 Uiso 1 1 calc R
C19 C 0.9091(4) 0.6028(5) 0.8899(2) 0.0489(16) Uani 1 1 d .
H19A H 0.8976 0.6828 0.8881 0.073 Uiso 1 1 calc R
H19B H 0.9215 0.5750 0.8600 0.073 Uiso 1 1 calc R
H19C H 0.9619 0.5884 0.9115 0.073 Uiso 1 1 calc R
C20 C 0.8120(4) 0.5686(5) 0.95587(18) 0.0448(15) Uani 1 1 d .
H20A H 0.8612 0.5336 0.9752 0.067 Uiso 1 1 calc R
H20B H 0.7533 0.5394 0.9635 0.067 Uiso 1 1 calc R
H20C H 0.8137 0.6491 0.9606 0.067 Uiso 1 1 calc R
C21 C 0.6558(4) 1.0332(4) 0.81854(19) 0.0371(13) Uani 1 1 d .
H21 H 0.6772 0.9877 0.7934 0.045 Uiso 1 1 calc R
C22 C 0.7430(4) 1.0721(5) 0.8454(2) 0.0464(15) Uani 1 1 d .
H22A H 0.7850 1.1018 0.8246 0.070 Uiso 1 1 calc R
H22B H 0.7716 1.0093 0.8621 0.070 Uiso 1 1 calc R
H22C H 0.7283 1.1302 0.8667 0.070 Uiso 1 1 calc R
C23 C 0.6074(5) 1.1324(5) 0.7950(2) 0.0549(17) Uani 1 1 d .
H23A H 0.5922 1.1867 0.8177 0.082 Uiso 1 1 calc R
H23B H 0.5515 1.1071 0.7778 0.082 Uiso 1 1 calc R
H23C H 0.6476 1.1668 0.7744 0.082 Uiso 1 1 calc R
C24 C 0.5365(4) 1.0098(5) 0.89679(19) 0.0413(14) Uani 1 1 d .
H24 H 0.4981 0.9536 0.9110 0.050 Uiso 1 1 calc R
C25 C 0.6070(4) 1.0462(5) 0.9342(2) 0.0521(17) Uani 1 1 d .
H25A H 0.6419 1.1088 0.9237 0.078 Uiso 1 1 calc R
H25B H 0.6483 0.9843 0.9425 0.078 Uiso 1 1 calc R
H25C H 0.5763 1.0690 0.9607 0.078 Uiso 1 1 calc R
C26 C 0.4721(4) 1.1069(6) 0.8835(2) 0.0600(19) Uani 1 1 d .
H26A H 0.4398 1.1287 0.9096 0.090 Uiso 1 1 calc R
H26B H 0.4279 1.0839 0.8587 0.090 Uiso 1 1 calc R
H26C H 0.5075 1.1700 0.8737 0.090 Uiso 1 1 calc R
C27 C 0.4876(4) 0.9145(5) 0.8089(2) 0.0399(14) Uani 1 1 d .
H27 H 0.4616 0.9897 0.8018 0.048 Uiso 1 1 calc R
C28 C 0.5164(5) 0.8660(5) 0.7649(2) 0.0517(17) Uani 1 1 d .
H28A H 0.5552 0.8010 0.7716 0.078 Uiso 1 1 calc R
H28B H 0.5502 0.9220 0.7493 0.078 Uiso 1 1 calc R
H28C H 0.4622 0.8438 0.7456 0.078 Uiso 1 1 calc R
C29 C 0.4121(4) 0.8447(6) 0.8261(2) 0.0577(19) Uani 1 1 d .
H29A H 0.3564 0.8536 0.8059 0.087 Uiso 1 1 calc R
H29B H 0.4009 0.8690 0.8566 0.087 Uiso 1 1 calc R
H29C H 0.4303 0.7665 0.8269 0.087 Uiso 1 1 calc R
C30 C 0.1546(4) 0.0866(5) 0.89845(19) 0.0389(13) Uani 1 1 d .
C31 C 0.1197(5) -0.0213(5) 0.8978(2) 0.0542(17) Uani 1 1 d .
H31 H 0.0655 -0.0364 0.8792 0.065 Uiso 1 1 calc R
C32 C 0.1608(6) -0.1080(6) 0.9233(3) 0.065(2) Uani 1 1 d .
H32 H 0.1345 -0.1800 0.9222 0.078 Uiso 1 1 calc R
C33 C 0.2389(6) -0.0876(6) 0.9498(2) 0.063(2) Uani 1 1 d .
H33 H 0.2675 -0.1461 0.9671 0.076 Uiso 1 1 calc R
C34 C 0.2764(5) 0.0153(6) 0.9518(2) 0.0575(19) Uani 1 1 d .
H34 H 0.3310 0.0286 0.9704 0.069 Uiso 1 1 calc R
C35 C 0.2347(4) 0.1014(6) 0.9265(2) 0.0491(16) Uani 1 1 d .
H35 H 0.2618 0.1730 0.9284 0.059 Uiso 1 1 calc R
C36 C 0.1731(4) 0.2882(5) 0.85797(19) 0.0396(14) Uani 1 1 d .
C37 C 0.2555(4) 0.2570(5) 0.8414(2) 0.0433(14) Uani 1 1 d .
H37 H 0.2709 0.1805 0.8409 0.052 Uiso 1 1 calc R
C38 C 0.3158(4) 0.3340(6) 0.8256(2) 0.0520(17) Uani 1 1 d .
H38 H 0.3715 0.3097 0.8151 0.062 Uiso 1 1 calc R
C39 C 0.2948(4) 0.4445(6) 0.8251(2) 0.0534(18) Uani 1 1 d .
H39 H 0.3351 0.4970 0.8137 0.064 Uiso 1 1 calc R
C40 C 0.2147(4) 0.4795(6) 0.8414(2) 0.0537(18) Uani 1 1 d .
H40 H 0.2003 0.5563 0.8420 0.064 Uiso 1 1 calc R
C41 C 0.1546(4) 0.4011(5) 0.8571(2) 0.0420(14) Uani 1 1 d .
H41 H 0.0991 0.4263 0.8675 0.050 Uiso 1 1 calc R
C42 C 0.0290(4) 0.2326(5) 0.90732(18) 0.0355(12) Uani 1 1 d .
C43 C -0.0557(4) 0.1798(5) 0.90867(19) 0.0394(13) Uani 1 1 d .
H43 H -0.0728 0.1256 0.8863 0.047 Uiso 1 1 calc R
C44 C -0.1157(4) 0.2026(5) 0.9410(2) 0.0420(14) Uani 1 1 d .
H44 H -0.1718 0.1637 0.9409 0.050 Uiso 1 1 calc R
C45 C -0.0929(4) 0.2825(5) 0.9735(2) 0.0462(15) Uani 1 1 d .
H45 H -0.1336 0.2998 0.9956 0.055 Uiso 1 1 calc R
C46 C -0.0111(4) 0.3367(5) 0.9736(2) 0.0448(15) Uani 1 1 d .
H46 H 0.0047 0.3917 0.9959 0.054 Uiso 1 1 calc R
C47 C 0.0487(4) 0.3120(5) 0.94153(19) 0.0400(13) Uani 1 1 d .
H47 H 0.1053 0.3501 0.9427 0.048 Uiso 1 1 calc R
C48 C 0.0495(4) 0.1543(5) 0.82297(19) 0.0353(12) Uani 1 1 d .
C49 C 0.0834(4) 0.0744(5) 0.7948(2) 0.0420(14) Uani 1 1 d .
H49 H 0.1353 0.0327 0.8058 0.050 Uiso 1 1 calc R
C50 C 0.0449(4) 0.0533(5) 0.7516(2) 0.0509(17) Uani 1 1 d .
H50 H 0.0704 -0.0021 0.7338 0.061 Uiso 1 1 calc R
C51 C -0.0296(4) 0.1115(6) 0.7343(2) 0.0515(17) Uani 1 1 d .
H51 H -0.0557 0.0971 0.7045 0.062 Uiso 1 1 calc R
C52 C -0.0668(4) 0.1917(6) 0.7606(2) 0.0485(15) Uani 1 1 d .
H52 H -0.1190 0.2323 0.7490 0.058 Uiso 1 1 calc R
C53 C -0.0273(4) 0.2121(5) 0.8039(2) 0.0409(14) Uani 1 1 d .
H53 H -0.0532 0.2677 0.8214 0.049 Uiso 1 1 calc R

loop_
_atom_site_aniso_label
_atom_site_aniso_U_11
_atom_site_aniso_U_22
_atom_site_aniso_U_33
_atom_site_aniso_U_23
_atom_site_aniso_U_13
_atom_site_aniso_U_12
Os 0.02597(11) 0.01975(10) 0.02882(11) -0.00115(8) -0.00003(7) 0.00094(8)
P1 0.0270(7) 0.0214(6) 0.0314(7) -0.0018(5) 0.0001(6) 0.0012(5)
P2 0.0315(8) 0.0234(7) 0.0359(8) -0.0022(6) -0.0038(6) 0.0025(5)
N1 0.037(3) 0.041(3) 0.038(3) -0.006(2) 0.009(2) 0.002(2)
N2 0.033(3) 0.022(2) 0.032(2) 0.0005(18) -0.003(2) -0.0003(18)
N3 0.033(2) 0.020(2) 0.036(2) -0.0005(18) 0.001(2) 0.0008(18)
B1 0.034(4) 0.037(3) 0.036(3) 0.002(3) 0.000(3) -0.001(3)
C1 0.048(4) 0.051(4) 0.056(4) -0.012(3) 0.023(3) -0.012(3)
C2 0.076(6) 0.091(6) 0.046(4) -0.012(4) 0.031(4) -0.029(5)
C3 0.081(6) 0.070(5) 0.040(4) -0.008(3) 0.017(4) -0.016(4)
C4 0.049(4) 0.034(3) 0.046(3) -0.009(3) 0.012(3) -0.005(3)
C5 0.035(3) 0.018(2) 0.045(3) -0.007(2) 0.004(2) 0.002(2)
C6 0.059(5) 0.079(6) 0.080(6) -0.016(4) 0.025(4) -0.027(4)
C7 0.081(7) 0.122(8) 0.101(8) -0.006(6) 0.028(6) -0.032(6)
C8 0.035(3) 0.028(3) 0.032(3) -0.001(2) -0.002(2) 0.001(2)
C9 0.040(4) 0.062(4) 0.049(4) 0.013(3) 0.013(3) -0.002(3)
C10 0.038(3) 0.024(3) 0.033(3) 0.001(2) 0.002(2) 0.002(2)
C11 0.041(3) 0.042(3) 0.043(3) -0.001(3) -0.014(3) -0.008(3)
C12 0.042(3) 0.026(3) 0.039(3) -0.005(2) 0.009(3) -0.006(2)
C13 0.064(4) 0.028(3) 0.042(3) 0.004(3) 0.010(3) -0.003(3)
C14 0.042(4) 0.029(3) 0.057(4) -0.002(3) 0.002(3) -0.006(3)
C15 0.044(3) 0.032(3) 0.032(3) -0.004(2) 0.005(3) -0.003(2)
C16 0.052(4) 0.035(3) 0.046(4) -0.013(3) 0.011(3) 0.000(3)
C17 0.049(4) 0.044(3) 0.027(3) -0.008(2) 0.001(3) -0.005(3)
C18 0.041(3) 0.033(3) 0.043(3) -0.005(3) -0.007(3) 0.007(3)
C19 0.030(3) 0.057(4) 0.058(4) -0.005(3) -0.005(3) 0.005(3)
C20 0.060(4) 0.037(3) 0.035(3) 0.003(3) -0.014(3) 0.006(3)
C21 0.038(3) 0.025(3) 0.048(3) 0.004(2) -0.001(3) 0.002(2)
C22 0.046(4) 0.037(3) 0.054(4) 0.010(3) -0.003(3) -0.007(3)
C23 0.059(4) 0.035(3) 0.069(5) 0.012(3) -0.004(4) 0.003(3)
C24 0.044(4) 0.039(3) 0.040(3) -0.007(3) 0.004(3) 0.008(3)
C25 0.065(5) 0.050(4) 0.039(3) -0.012(3) -0.007(3) 0.025(3)
C26 0.047(4) 0.056(4) 0.076(5) -0.014(4) -0.007(4) 0.025(3)
C27 0.035(3) 0.029(3) 0.052(4) 0.000(3) -0.013(3) 0.006(2)
C28 0.064(4) 0.044(4) 0.042(4) -0.005(3) -0.023(3) 0.010(3)
C29 0.040(4) 0.057(4) 0.072(5) 0.009(4) -0.018(3) -0.010(3)
C30 0.043(4) 0.040(3) 0.034(3) 0.006(2) 0.006(3) 0.005(3)
C31 0.056(4) 0.045(4) 0.061(4) 0.011(3) 0.008(3) 0.002(3)
C32 0.085(6) 0.044(4) 0.067(5) 0.016(4) 0.016(4) 0.002(4)
C33 0.083(6) 0.050(4) 0.057(5) 0.014(3) 0.006(4) 0.024(4)
C34 0.056(4) 0.073(5) 0.042(4) 0.012(3) -0.005(3) 0.017(4)
C35 0.049(4) 0.054(4) 0.043(4) 0.009(3) -0.001(3) 0.005(3)
C36 0.035(3) 0.045(4) 0.037(3) 0.004(3) -0.008(3) 0.001(3)
C37 0.032(3) 0.046(4) 0.050(4) 0.009(3) -0.002(3) 0.001(3)
C38 0.032(3) 0.070(5) 0.053(4) 0.014(3) 0.001(3) -0.003(3)
C39 0.040(4) 0.057(4) 0.061(4) 0.019(3) -0.011(3) -0.018(3)
C40 0.045(4) 0.043(4) 0.069(5) 0.008(3) -0.019(3) -0.009(3)
C41 0.035(3) 0.041(3) 0.047(3) 0.006(3) -0.012(3) 0.001(3)
C42 0.034(3) 0.036(3) 0.036(3) 0.004(2) -0.001(2) 0.004(2)
C43 0.038(3) 0.036(3) 0.044(3) -0.003(3) 0.005(3) 0.002(3)
C44 0.033(3) 0.042(3) 0.051(4) 0.003(3) -0.001(3) 0.003(3)
C45 0.046(4) 0.048(4) 0.044(3) 0.007(3) 0.007(3) 0.011(3)
C46 0.054(4) 0.042(4) 0.038(3) -0.006(3) -0.002(3) 0.010(3)
C47 0.038(3) 0.041(3) 0.040(3) 0.001(3) -0.003(3) 0.000(3)
C48 0.029(3) 0.036(3) 0.042(3) 0.002(2) 0.005(2) -0.006(2)
C49 0.039(3) 0.040(3) 0.049(4) -0.003(3) 0.010(3) -0.006(3)
C50 0.047(4) 0.050(4) 0.058(4) -0.014(3) 0.020(3) -0.012(3)
C51 0.049(4) 0.069(5) 0.036(3) -0.008(3) 0.002(3) -0.021(3)
C52 0.035(3) 0.061(4) 0.048(4) -0.002(3) -0.004(3) -0.003(3)
C53 0.032(3) 0.047(4) 0.044(3) -0.007(3) 0.004(3) 0.001(3)

loop_
_atom_type_symbol
_atom_type_description
_atom_type_scat_dispersion_real
_atom_type_scat_dispersion_imag
_atom_type_scat_source
C C 0.0033 0.0016 'International Tables Vol C Tables 4.2.6.8 and 6.1.1.4'
H H 0.0000 0.0000 'International Tables Vol C Tables 4.2.6.8 and 6.1.1.4'
B B 0.0013 0.0007 'International Tables Vol C Tables 4.2.6.8 and 6.1.1.4'
N N 0.0061 0.0033 'International Tables Vol C Tables 4.2.6.8 and 6.1.1.4'
P P 0.1023 0.0942 'International Tables Vol C Tables 4.2.6.8 and 6.1.1.4'
Os Os -1.2165 7.6030 'International Tables Vol C Tables 4.2.6.8 and 6.1.1.4'

loop_
_geom_angle_atom_site_label_1
_geom_angle_atom_site_label_2
_geom_angle_atom_site_label_3
_geom_angle
C5 Os N2 175.39(19)
C5 Os N3 90.5(2)
N2 Os N3 85.22(16)
C5 Os P1 91.94(14)
N2 Os P1 87.15(12)
N3 Os P1 98.96(11)
C5 Os P2 93.62(15)
N2 Os P2 88.67(12)
N3 Os P2 99.17(11)
P1 Os P2 160.98(5)
C5 Os H01 91.1(19)
N2 Os H01 93.3(19)
N3 Os H01 177.2(19)
P1 Os H01 83.3(18)
P2 Os H01 78.4(18)
C18 P1 C12 101.5(3)
C18 P1 C15 101.6(3)
C12 P1 C15 107.3(2)
C18 P1 Os 119.63(19)
C12 P1 Os 113.07(18)
C15 P1 Os 112.28(18)
C24 P2 C21 109.7(3)
C24 P2 C27 101.2(3)
C21 P2 C27 99.4(3)
C24 P2 Os 116.52(19)
C21 P2 Os 113.55(18)
C27 P2 Os 114.52(18)
C1 N1 C5 129.0(5)
C1 N1 H1 115(4)
C5 N1 H1 116(4)
C8 N2 Os 174.4(4)
C10 N3 Os 179.1(4)
C42 B1 C48 112.2(5)
C42 B1 C30 103.7(4)
C48 B1 C30 112.5(5)
C42 B1 C36 114.3(5)
C48 B1 C36 103.1(4)
C30 B1 C36 111.4(5)
C2 C1 N1 117.8(6)
C2 C1 C6 127.5(6)
N1 C1 C6 114.7(6)
C1 C2 C3 118.8(6)
C1 C2 H2 120.6
C3 C2 H2 120.6
C4 C3 C2 120.9(6)
C4 C3 H3 119.5
C2 C3 H3 119.5
C3 C4 C5 122.6(6)
C3 C4 H4 118.7
C5 C4 H4 118.7
N1 C5 C4 110.9(5)
N1 C5 Os 120.3(4)
C4 C5 Os 128.8(4)
C7 C6 C1 115.5(7)
C7 C6 H6A 108.4
C1 C6 H6A 108.4
C7 C6 H6B 108.4
C1 C6 H6B 108.4
H6A C6 H6B 107.5
C6 C7 H7A 109.5
C6 C7 H7B 109.5
H7A C7 H7B 109.5
C6 C7 H7C 109.5
H7A C7 H7C 109.5
H7B C7 H7C 109.5
N2 C8 C9 179.4(6)
C8 C9 H9A 109.5
C8 C9 H9B 109.5
H9A C9 H9B 109.5
C8 C9 H9C 109.5
H9A C9 H9C 109.5
H9B C9 H9C 109.5
N3 C10 C11 177.8(6)
C10 C11 H11A 109.5
C10 C11 H11B 109.5
H11A C11 H11B 109.5
C10 C11 H11C 109.5
H11A C11 H11C 109.5
H11B C11 H11C 109.5
C13 C12 C14 109.8(4)
C13 C12 P1 117.1(4)
C14 C12 P1 112.5(4)
C13 C12 H12 105.5
C14 C12 H12 105.5
P1 C12 H12 105.5
C12 C13 H13A 109.5
C12 C13 H13B 109.5
H13A C13 H13B 109.5
C12 C13 H13C 109.5
H13A C13 H13C 109.5
H13B C13 H13C 109.5
C12 C14 H14A 109.5
C12 C14 H14B 109.5
H14A C14 H14B 109.5
C12 C14 H14C 109.5
H14A C14 H14C 109.5
H14B C14 H14C 109.5
C17 C15 C16 109.7(5)
C17 C15 P1 115.7(4)
C16 C15 P1 115.4(4)
C17 C15 H15 104.9
C16 C15 H15 104.9
P1 C15 H15 104.9
C15 C16 H16A 109.5
C15 C16 H16B 109.5
H16A C16 H16B 109.5
C15 C16 H16C 109.5
H16A C16 H16C 109.5
H16B C16 H16C 109.5
C15 C17 H17A 109.5
C15 C17 H17B 109.5
H17A C17 H17B 109.5
C15 C17 H17C 109.5
H17A C17 H17C 109.5
H17B C17 H17C 109.5
C19 C18 C20 111.4(5)
C19 C18 P1 111.7(4)
C20 C18 P1 108.5(4)
C19 C18 H18 108.4
C20 C18 H18 108.4
P1 C18 H18 108.4
C18 C19 H19A 109.5
C18 C19 H19B 109.5
H19A C19 H19B 109.5
C18 C19 H19C 109.5
H19A C19 H19C 109.5
H19B C19 H19C 109.5
C18 C20 H20A 109.5
C18 C20 H20B 109.5
H20A C20 H20B 109.5
C18 C20 H20C 109.5
H20A C20 H20C 109.5
H20B C20 H20C 109.5
C22 C21 C23 109.7(5)
C22 C21 P2 112.7(4)
C23 C21 P2 119.1(4)
C22 C21 H21 104.6
C23 C21 H21 104.6
P2 C21 H21 104.6
C21 C22 H22A 109.5
C21 C22 H22B 109.5
H22A C22 H22B 109.5
C21 C22 H22C 109.5
H22A C22 H22C 109.5
H22B C22 H22C 109.5
C21 C23 H23A 109.5
C21 C23 H23B 109.5
H23A C23 H23B 109.5
C21 C23 H23C 109.5
H23A C23 H23C 109.5
H23B C23 H23C 109.5
C25 C24 C26 109.7(5)
C25 C24 P2 112.2(4)
C26 C24 P2 118.1(4)
C25 C24 H24 105.3
C26 C24 H24 105.3
P2 C24 H24 105.3
C24 C25 H25A 109.5
C24 C25 H25B 109.5
H25A C25 H25B 109.5
C24 C25 H25C 109.5
H25A C25 H25C 109.5
H25B C25 H25C 109.5
C24 C26 H26A 109.5
C24 C26 H26B 109.5
H26A C26 H26B 109.5
C24 C26 H26C 109.5
H26A C26 H26C 109.5
H26B C26 H26C 109.5
C29 C27 C28 110.0(5)
C29 C27 P2 114.2(4)
C28 C27 P2 110.8(4)
C29 C27 H27 107.1
C28 C27 H27 107.1
P2 C27 H27 107.1
C27 C28 H28A 109.5
C27 C28 H28B 109.5
H28A C28 H28B 109.5
C27 C28 H28C 109.5
H28A C28 H28C 109.5
H28B C28 H28C 109.5
C27 C29 H29A 109.5
C27 C29 H29B 109.5
H29A C29 H29B 109.5
C27 C29 H29C 109.5
H29A C29 H29C 109.5
H29B C29 H29C 109.5
C35 C30 C31 114.7(6)
C35 C30 B1 122.2(5)
C31 C30 B1 122.9(5)
C32 C31 C30 123.1(7)
C32 C31 H31 118.4
C30 C31 H31 118.4
C33 C32 C31 119.0(7)
C33 C32 H32 120.5
C31 C32 H32 120.5
C34 C33 C32 120.8(7)
C34 C33 H33 119.6
C32 C33 H33 119.6
C33 C34 C35 119.9(7)
C33 C34 H34 120.1
C35 C34 H34 120.1
C34 C35 C30 122.5(6)
C34 C35 H35 118.7
C30 C35 H35 118.7
C41 C36 C37 115.5(6)
C41 C36 B1 124.5(5)
C37 C36 B1 119.6(5)
C38 C37 C36 122.5(6)
C38 C37 H37 118.7
C36 C37 H37 118.7
C39 C38 C37 120.1(6)
C39 C38 H38 119.9
C37 C38 H38 119.9
C38 C39 C40 119.5(6)
C38 C39 H39 120.2
C40 C39 H39 120.2
C39 C40 C41 119.7(6)
C39 C40 H40 120.2
C41 C40 H40 120.2
C36 C41 C40 122.6(6)
C36 C41 H41 118.7
C40 C41 H41 118.7
C43 C42 C47 114.6(5)
C43 C42 B1 120.5(5)
C47 C42 B1 124.6(5)
C44 C43 C42 123.5(6)
C44 C43 H43 118.3
C42 C43 H43 118.3
C45 C44 C43 119.3(6)
C45 C44 H44 120.4
C43 C44 H44 120.4
C46 C45 C44 119.6(6)
C46 C45 H45 120.2
C44 C45 H45 120.2
C45 C46 C47 120.5(6)
C45 C46 H46 119.7
C47 C46 H46 119.7
C46 C47 C42 122.6(6)
C46 C47 H47 118.7
C42 C47 H47 118.7
C49 C48 C53 114.7(5)
C49 C48 B1 123.8(5)
C53 C48 B1 121.1(5)
C50 C49 C48 123.0(6)
C50 C49 H49 118.5
C48 C49 H49 118.5
C51 C50 C49 120.5(6)
C51 C50 H50 119.8
C49 C50 H50 119.8
C50 C51 C52 119.5(6)
C50 C51 H51 120.3
C52 C51 H51 120.3
C51 C52 C53 119.4(6)
C51 C52 H52 120.3
C53 C52 H52 120.3
C52 C53 C48 123.0(6)
C52 C53 H53 118.5
C48 C53 H53 118.5

loop_
_geom_bond_atom_site_label_1
_geom_bond_atom_site_label_2
_geom_bond_distance
Os C5 1.993(6)
Os N2 2.081(5)
Os N3 2.113(4)
Os P1 2.3644(13)
Os P2 2.3650(14)
Os H01 1.582(10)
P1 C18 1.854(6)
P1 C12 1.878(5)
P1 C15 1.880(5)
P2 C24 1.858(6)
P2 C21 1.871(6)
P2 C27 1.875(5)
N1 C1 1.363(7)
N1 C5 1.392(7)
N1 H1 0.90(6)
N2 C8 1.149(6)
N3 C10 1.140(6)
B1 C42 1.636(8)
B1 C48 1.641(8)
B1 C30 1.651(8)
B1 C36 1.659(9)
C1 C2 1.344(9)
C1 C6 1.516(9)
C2 C3 1.415(10)
C2 H2 0.9500
C3 C4 1.374(9)
C3 H3 0.9500
C4 C5 1.420(8)
C4 H4 0.9500
C6 C7 1.456(10)
C6 H6A 0.9900
C6 H6B 0.9900
C7 H7A 0.9800
C7 H7B 0.9800
C7 H7C 0.9800
C8 C9 1.448(8)
C9 H9A 0.9800
C9 H9B 0.9800
C9 H9C 0.9800
C10 C11 1.463(7)
C11 H11A 0.9800
C11 H11B 0.9800
C11 H11C 0.9800
C12 C13 1.533(7)
C12 C14 1.542(7)
C12 H12 1.0000
C13 H13A 0.9800
C13 H13B 0.9800
C13 H13C 0.9800
C14 H14A 0.9800
C14 H14B 0.9800
C14 H14C 0.9800
C15 C17 1.521(7)
C15 C16 1.533(7)
C15 H15 1.0000
C16 H16A 0.9800
C16 H16B 0.9800
C16 H16C 0.9800
C17 H17A 0.9800
C17 H17B 0.9800
C17 H17C 0.9800
C18 C19 1.549(8)
C18 C20 1.550(8)
C18 H18 1.0000
C19 H19A 0.9800
C19 H19B 0.9800
C19 H19C 0.9800
C20 H20A 0.9800
C20 H20B 0.9800
C20 H20C 0.9800
C21 C22 1.527(8)
C21 C23 1.530(7)
C21 H21 1.0000
C22 H22A 0.9800
C22 H22B 0.9800
C22 H22C 0.9800
C23 H23A 0.9800
C23 H23B 0.9800
C23 H23C 0.9800
C24 C25 1.520(8)
C24 C26 1.538(8)
C24 H24 1.0000
C25 H25A 0.9800
C25 H25B 0.9800
C25 H25C 0.9800
C26 H26A 0.9800
C26 H26B 0.9800
C26 H26C 0.9800
C27 C29 1.518(8)
C27 C28 1.526(8)
C27 H27 1.0000
C28 H28A 0.9800
C28 H28B 0.9800
C28 H28C 0.9800
C29 H29A 0.9800
C29 H29B 0.9800
C29 H29C 0.9800
C30 C35 1.397(8)
C30 C31 1.399(8)
C31 C32 1.397(9)
C31 H31 0.9500
C32 C33 1.360(10)
C32 H32 0.9500
C33 C34 1.358(10)
C33 H33 0.9500
C34 C35 1.393(8)
C34 H34 0.9500
C35 H35 0.9500
C36 C41 1.388(8)
C36 C37 1.403(8)
C37 C38 1.394(8)
C37 H37 0.9500
C38 C39 1.367(9)
C38 H38 0.9500
C39 C40 1.382(9)
C39 H39 0.9500
C40 C41 1.402(8)
C40 H40 0.9500
C41 H41 0.9500
C42 C43 1.406(8)
C42 C47 1.407(8)
C43 C44 1.390(8)
C43 H43 0.9500
C44 C45 1.384(9)
C44 H44 0.9500
C45 C46 1.372(8)
C45 H45 0.9500
C46 C47 1.387(8)
C46 H46 0.9500
C47 H47 0.9500
C48 C49 1.396(8)
C48 C53 1.407(8)
C49 C50 1.380(8)
C49 H49 0.9500
C50 C51 1.366(9)
C50 H50 0.9500
C51 C52 1.385(9)
C51 H51 0.9500
C52 C53 1.387(8)
C52 H52 0.9500
C53 H53 0.9500
